data_7238249
loop_
_publ_author_name
'Zhang, Chun'
'Chen, Chuan-Feng'

_publ_section_title
;
 Synthesis and analysis of hydroxyl substituted triptycene adducts: the
 competitive recognition between the hydroxyl substituted triptycenes with
 4, 4&#x2032;-bipyridine and solvent molecules
;
_journal_issue 10
_journal_name_full CrystEngComm
_journal_page_first 3255
_journal_paper_doi 10.1039/c002943b
_journal_volume 12
_journal_year 2010
_chemical_formula_sum 'C31.5 H25 N2 O3.5'
_chemical_formula_weight 487.54
_space_group_IT_number 15
_space_group_name_Hall '-C 2yc'
_space_group_name_H-M_alt 'C 1 2/c 1'
_symmetry_cell_setting monoclinic
_symmetry_space_group_name_H-M 'C 1 2/c 1'
_atom_sites_solution_hydrogens geom
_atom_sites_solution_primary direct
_atom_sites_solution_secondary difmap
_audit_creation_method SHELXL-97
_cell_angle_alpha 90.00
_cell_angle_beta 92.085(8)
_cell_angle_gamma 90.00
_cell_formula_units_Z 8
_cell_length_a 21.878(11)
_cell_length_b 8.005(4)
_cell_length_c 29.006(14)
_cell_measurement_reflns_used 3553
_cell_measurement_temperature 294(2)
_cell_measurement_theta_max 24.66
_cell_measurement_theta_min 2.37
_cell_volume 5077(4)
_computing_cell_refinement 'Bruker SMART'
_computing_data_collection 'Bruker SMART'
_computing_data_reduction 'Bruker SAINT'
_computing_molecular_graphics 'Bruker SHELXTL'
_computing_publication_material 'Bruker SHELXTL'
_computing_structure_refinement 'SHELXL-97 (Sheldrick, 1997)'
_computing_structure_solution 'SHELXS-97 (Sheldrick, 1990)'
_diffrn_ambient_temperature 294(2)
_diffrn_measured_fraction_theta_full 0.999
_diffrn_measured_fraction_theta_max 0.999
_diffrn_measurement_device_type 'CCD area detector'
_diffrn_measurement_method 'phi and omega scans'
_diffrn_radiation_monochromator graphite
_diffrn_radiation_source 'fine-focus sealed tube'
_diffrn_radiation_type MoK\a
_diffrn_radiation_wavelength 0.71073
_diffrn_reflns_av_R_equivalents 0.0478
_diffrn_reflns_av_sigmaI/netI 0.0523
_diffrn_reflns_limit_h_max 17
_diffrn_reflns_limit_h_min -26
_diffrn_reflns_limit_k_max 9
_diffrn_reflns_limit_k_min -6
_diffrn_reflns_limit_l_max 34
_diffrn_reflns_limit_l_min -34
_diffrn_reflns_number 12492
_diffrn_reflns_theta_full 25.02
_diffrn_reflns_theta_max 25.02
_diffrn_reflns_theta_min 1.40
_exptl_absorpt_coefficient_mu 0.084
_exptl_absorpt_correction_T_max 1.000000
_exptl_absorpt_correction_T_min 0.783296
_exptl_absorpt_correction_type multi-scan
_exptl_absorpt_process_details sadabs
_exptl_crystal_density_diffrn 1.276
_exptl_crystal_density_meas ?
_exptl_crystal_density_method 'not measured'
_exptl_crystal_F_000 2048
_exptl_crystal_size_max 0.20
_exptl_crystal_size_mid 0.16
_exptl_crystal_size_min 0.10
_refine_diff_density_max 0.183
_refine_diff_density_min -0.208
_refine_diff_density_rms 0.043
_refine_ls_extinction_method none
_refine_ls_goodness_of_fit_ref 1.058
_refine_ls_hydrogen_treatment constr
_refine_ls_matrix_type full
_refine_ls_number_parameters 339
_refine_ls_number_reflns 4485
_refine_ls_number_restraints 0
_refine_ls_restrained_S_all 1.058
_refine_ls_R_factor_all 0.0953
_refine_ls_R_factor_gt 0.0510
_refine_ls_shift/su_max 0.001
_refine_ls_shift/su_mean 0.000
_refine_ls_structure_factor_coef Fsqd
_refine_ls_weighting_details 'calc w=1/[\s^2^(Fo^2^)+(0.1021P)^2^+0.2777P] where P=(Fo^2^+2Fc^2^)/3'
_refine_ls_weighting_scheme calc
_refine_ls_wR_factor_gt 0.1453
_refine_ls_wR_factor_ref 0.1830
_reflns_number_gt 2703
_reflns_number_total 4485
_reflns_threshold_expression >2sigma(I)
_cod_data_source_file c002943b.txt
_cod_data_source_block 60518d
_cod_depositor_comments
;
The following automatic conversions were performed:

data item '_symmetry_cell_setting' value 'Monoclinic' was changed to
'monoclinic' in accordance with the
/home/saulius/struct/COD-crude-data/automatic-downloads/DataCite-retrospective/RSC/depositions/lib/dictionaries/cif_core.dic
dictionary named 'cif_core.dic' version 2.4.2 last updated on
2011-04-26.

data item '_exptl_crystal_density_meas' value 'none' was changed to
'?' -- the value is perceived as not measured.

Automatic conversion script
Id: cif_fix_values 6909 2019-04-08 15:41:33Z antanas 
;
_cod_original_cell_volume 5076(4)
_cod_original_sg_symbol_H-M C2/c
_cod_original_formula_sum 'C31.50 H25 N2 O3.50'
_cod_database_code 7238249

loop_
_symmetry_equiv_pos_as_xyz
'x, y, z'
'-x, y, -z+1/2'
'x+1/2, y+1/2, z'
'-x+1/2, y+1/2, -z+1/2'
'-x, -y, -z'
'x, -y, z-1/2'
'-x+1/2, -y+1/2, -z'
'x+1/2, -y+1/2, z-1/2'

loop_
_atom_site_label
_atom_site_type_symbol
_atom_site_fract_x
_atom_site_fract_y
_atom_site_fract_z
_atom_site_U_iso_or_equiv
_atom_site_adp_type
_atom_site_occupancy
_atom_site_symmetry_multiplicity
_atom_site_calc_flag
_atom_site_refinement_flags
O1 O 0.48382(13) 0.5526(3) 0.41604(10) 0.0870(8) Uani 1 1 d .
H1 H 0.5042 0.6330 0.4250 0.131 Uiso 1 1 calc R
O2 O 0.43223(11) 1.1750(3) 0.18131(7) 0.0658(6) Uani 1 1 d .
H2 H 0.4539 1.2379 0.1972 0.099 Uiso 1 1 calc R
O3 O 0.19266(11) 1.2727(2) 0.41993(8) 0.0632(6) Uani 1 1 d .
H3 H 0.2187 1.3445 0.4253 0.095 Uiso 1 1 calc R
C1 C 0.37852(13) 0.8236(3) 0.34989(9) 0.0411(7) Uani 1 1 d .
C2 C 0.42698(14) 0.7754(3) 0.37858(10) 0.0485(7) Uani 1 1 d .
H2A H 0.4529 0.8552 0.3920 0.058 Uiso 1 1 calc R
C3 C 0.43676(15) 0.6063(3) 0.38729(11) 0.0569(8) Uani 1 1 d .
C4 C 0.39894(16) 0.4895(4) 0.36647(12) 0.0645(9) Uani 1 1 d .
H4 H 0.4061 0.3764 0.3716 0.077 Uiso 1 1 calc R
C5 C 0.35027(15) 0.5392(3) 0.33792(11) 0.0563(8) Uani 1 1 d .
H5 H 0.3248 0.4590 0.3242 0.068 Uiso 1 1 calc R
C6 C 0.33905(13) 0.7055(3) 0.32966(9) 0.0440(7) Uani 1 1 d .
C7 C 0.28822(13) 0.7862(3) 0.29971(9) 0.0452(7) Uani 1 1 d .
H7 H 0.2597 0.7045 0.2859 0.054 Uiso 1 1 calc R
C8 C 0.32142(13) 0.8884(3) 0.26382(9) 0.0441(7) Uani 1 1 d .
C9 C 0.31745(14) 0.8729(3) 0.21645(10) 0.0502(7) Uani 1 1 d .
H9 H 0.2902 0.7970 0.2028 0.060 Uiso 1 1 calc R
C10 C 0.35435(14) 0.9710(4) 0.18908(10) 0.0528(8) Uani 1 1 d .
H10 H 0.3514 0.9612 0.1571 0.063 Uiso 1 1 calc R
C11 C 0.39538(14) 1.0832(3) 0.20943(10) 0.0487(7) Uani 1 1 d .
C12 C 0.39899(14) 1.1022(3) 0.25724(10) 0.0461(7) Uani 1 1 d .
H12 H 0.4257 1.1796 0.2708 0.055 Uiso 1 1 calc R
C13 C 0.36245(12) 1.0047(3) 0.28402(9) 0.0408(6) Uani 1 1 d .
C14 C 0.36301(12) 1.0025(3) 0.33650(9) 0.0413(6) Uani 1 1 d .
H14 H 0.3915 1.0841 0.3505 0.050 Uiso 1 1 calc R
C15 C 0.29722(13) 1.0291(3) 0.35034(9) 0.0398(6) Uani 1 1 d .
C16 C 0.27721(13) 1.1503(3) 0.38014(9) 0.0408(6) Uani 1 1 d .
H16 H 0.3046 1.2278 0.3930 0.049 Uiso 1 1 calc R
C17 C 0.21531(14) 1.1554(3) 0.39074(9) 0.0470(7) Uani 1 1 d .
C18 C 0.17542(14) 1.0392(3) 0.37157(10) 0.0525(8) Uani 1 1 d .
H18 H 0.1343 1.0421 0.3787 0.063 Uiso 1 1 calc R
C19 C 0.19619(14) 0.9181(3) 0.34177(10) 0.0508(7) Uani 1 1 d .
H19 H 0.1689 0.8405 0.3290 0.061 Uiso 1 1 calc R
C20 C 0.25705(13) 0.9120(3) 0.33098(9) 0.0438(7) Uani 1 1 d .
N1 N 0.22485(14) -0.0028(3) 0.04514(9) 0.0629(7) Uani 1 1 d .
N2 N 0.04700(13) 0.6702(4) -0.04625(10) 0.0665(8) Uani 1 1 d .
C21 C 0.23019(16) 0.1522(4) 0.06144(10) 0.0587(8) Uani 1 1 d .
H21 H 0.2589 0.1722 0.0852 0.070 Uiso 1 1 calc R
C22 C 0.19582(15) 0.2839(4) 0.04516(10) 0.0549(8) Uani 1 1 d .
H22 H 0.2021 0.3901 0.0575 0.066 Uiso 1 1 calc R
C23 C 0.15137(15) 0.2589(3) 0.01000(10) 0.0527(8) Uani 1 1 d .
C24 C 0.14543(17) 0.0973(4) -0.00655(11) 0.0658(9) Uani 1 1 d .
H24 H 0.1165 0.0729 -0.0299 0.079 Uiso 1 1 calc R
C25 C 0.18217(18) -0.0264(4) 0.01149(12) 0.0698(10) Uani 1 1 d .
H25 H 0.1772 -0.1337 -0.0004 0.084 Uiso 1 1 calc R
C26 C 0.11462(14) 0.3999(4) -0.00915(10) 0.0534(8) Uani 1 1 d .
C27 C 0.09572(16) 0.4054(4) -0.05574(11) 0.0633(9) Uani 1 1 d .
H27 H 0.1049 0.3178 -0.0754 0.076 Uiso 1 1 calc R
C28 C 0.06369(16) 0.5409(5) -0.07216(12) 0.0720(10) Uani 1 1 d .
H28 H 0.0528 0.5434 -0.1034 0.086 Uiso 1 1 calc R
C29 C 0.06457(16) 0.6632(4) -0.00137(13) 0.0649(9) Uani 1 1 d .
H29 H 0.0534 0.7506 0.0177 0.078 Uiso 1 1 calc R
C30 C 0.09805(15) 0.5341(4) 0.01778(11) 0.0601(8) Uani 1 1 d .
H30 H 0.1096 0.5367 0.0489 0.072 Uiso 1 1 calc R
O4 O 0.5000 0.3964(4) 0.2500 0.0720(9) Uani 1 2 d S
C31 C 0.5000 0.5472(5) 0.2500 0.0604(12) Uani 1 2 d S
C32 C 0.4625(3) 0.6433(5) 0.21576(19) 0.1275(19) Uani 1 1 d .
H32A H 0.4439 0.5680 0.1936 0.191 Uiso 1 1 calc R
H32B H 0.4880 0.7210 0.2002 0.191 Uiso 1 1 calc R
H32C H 0.4312 0.7032 0.2312 0.191 Uiso 1 1 calc R

loop_
_atom_site_aniso_label
_atom_site_aniso_U_11
_atom_site_aniso_U_22
_atom_site_aniso_U_33
_atom_site_aniso_U_23
_atom_site_aniso_U_13
_atom_site_aniso_U_12
O1 0.083(2) 0.0579(14) 0.118(2) 0.0040(14) -0.0294(16) 0.0174(13)
O2 0.0665(17) 0.0674(15) 0.0647(14) 0.0131(11) 0.0185(12) 0.0000(11)
O3 0.0657(16) 0.0560(13) 0.0691(14) -0.0049(10) 0.0173(12) 0.0109(10)
C1 0.0457(18) 0.0348(13) 0.0429(15) -0.0046(11) 0.0050(13) -0.0042(12)
C2 0.0502(19) 0.0403(15) 0.0550(18) -0.0066(12) 0.0007(15) -0.0008(12)
C3 0.056(2) 0.0466(16) 0.068(2) 0.0019(15) -0.0052(16) 0.0064(15)
C4 0.076(2) 0.0354(15) 0.081(2) 0.0018(15) 0.001(2) 0.0022(15)
C5 0.068(2) 0.0354(15) 0.066(2) -0.0050(13) 0.0054(17) -0.0106(14)
C6 0.0487(18) 0.0356(14) 0.0480(16) -0.0043(11) 0.0055(13) -0.0071(12)
C7 0.0485(18) 0.0364(13) 0.0505(16) -0.0072(12) 0.0002(14) -0.0138(12)
C8 0.0495(18) 0.0355(13) 0.0474(17) -0.0051(11) 0.0015(13) -0.0045(12)
C9 0.057(2) 0.0421(15) 0.0509(18) -0.0095(13) -0.0007(15) 0.0006(13)
C10 0.062(2) 0.0542(17) 0.0426(17) -0.0022(13) 0.0029(15) 0.0099(15)
C11 0.0543(19) 0.0393(15) 0.0536(18) 0.0088(13) 0.0151(15) 0.0081(13)
C12 0.0511(18) 0.0341(13) 0.0534(18) -0.0005(12) 0.0058(14) -0.0009(12)
C13 0.0469(17) 0.0307(13) 0.0448(16) -0.0027(11) 0.0027(13) -0.0016(11)
C14 0.0439(17) 0.0320(13) 0.0480(16) -0.0076(11) 0.0007(12) -0.0086(11)
C15 0.0469(17) 0.0326(13) 0.0398(14) 0.0021(11) 0.0027(12) -0.0026(11)
C16 0.0472(18) 0.0327(13) 0.0424(15) 0.0051(11) -0.0011(13) -0.0047(11)
C17 0.055(2) 0.0416(15) 0.0449(16) 0.0110(12) 0.0061(14) 0.0063(13)
C18 0.0451(18) 0.0528(17) 0.0600(19) 0.0110(14) 0.0079(15) -0.0011(14)
C19 0.0450(19) 0.0462(16) 0.0608(19) 0.0040(13) -0.0035(15) -0.0116(13)
C20 0.0493(18) 0.0381(14) 0.0439(16) 0.0013(11) -0.0005(13) -0.0082(12)
N1 0.077(2) 0.0571(16) 0.0560(16) 0.0021(13) 0.0150(15) -0.0082(14)
N2 0.0464(17) 0.086(2) 0.0675(19) 0.0114(15) 0.0028(14) -0.0047(14)
C21 0.071(2) 0.0604(19) 0.0451(17) -0.0044(14) 0.0084(16) -0.0083(17)
C22 0.065(2) 0.0519(17) 0.0486(18) -0.0092(14) 0.0065(16) -0.0080(15)
C23 0.063(2) 0.0524(17) 0.0436(16) -0.0032(13) 0.0117(15) -0.0135(15)
C24 0.080(3) 0.059(2) 0.058(2) -0.0092(16) 0.0057(18) -0.0201(18)
C25 0.090(3) 0.0479(18) 0.073(2) -0.0083(16) 0.017(2) -0.0189(18)
C26 0.054(2) 0.0588(18) 0.0482(18) 0.0012(14) 0.0081(15) -0.0133(14)
C27 0.051(2) 0.088(2) 0.0513(19) -0.0029(16) 0.0059(16) -0.0005(17)
C28 0.054(2) 0.105(3) 0.057(2) 0.005(2) 0.0036(17) 0.000(2)
C29 0.058(2) 0.062(2) 0.075(2) -0.0022(17) 0.0070(18) -0.0112(16)
C30 0.068(2) 0.0588(19) 0.0536(19) -0.0004(15) 0.0003(16) -0.0114(16)
O4 0.061(2) 0.0448(17) 0.111(3) 0.000 0.0138(19) 0.000
C31 0.047(3) 0.044(2) 0.092(3) 0.000 0.016(2) 0.000
C32 0.138(5) 0.091(3) 0.151(5) 0.025(3) -0.023(4) 0.034(3)

loop_
_atom_type_symbol
_atom_type_description
_atom_type_scat_dispersion_real
_atom_type_scat_dispersion_imag
_atom_type_scat_source
C C 0.0033 0.0016 'International Tables Vol C Tables 4.2.6.8 and 6.1.1.4'
H H 0.0000 0.0000 'International Tables Vol C Tables 4.2.6.8 and 6.1.1.4'
N N 0.0061 0.0033 'International Tables Vol C Tables 4.2.6.8 and 6.1.1.4'
O O 0.0106 0.0060 'International Tables Vol C Tables 4.2.6.8 and 6.1.1.4'

loop_
_geom_angle_atom_site_label_1
_geom_angle_atom_site_label_2
_geom_angle_atom_site_label_3
_geom_angle
_geom_angle_site_symmetry_1
_geom_angle_site_symmetry_3
C3 O1 H1 109.5 . .
C11 O2 H2 109.5 . .
C17 O3 H3 109.5 . .
C2 C1 C6 121.0(2) . .
C2 C1 C14 125.3(2) . .
C6 C1 C14 113.7(2) . .
C1 C2 C3 119.4(3) . .
C1 C2 H2A 120.3 . .
C3 C2 H2A 120.3 . .
O1 C3 C4 118.8(3) . .
O1 C3 C2 121.5(3) . .
C4 C3 C2 119.7(3) . .
C3 C4 C5 120.4(3) . .
C3 C4 H4 119.8 . .
C5 C4 H4 119.8 . .
C6 C5 C4 120.8(3) . .
C6 C5 H5 119.6 . .
C4 C5 H5 119.6 . .
C5 C6 C1 118.6(3) . .
C5 C6 C7 129.1(2) . .
C1 C6 C7 112.3(2) . .
C8 C7 C6 105.0(2) . .
C8 C7 C20 106.5(2) . .
C6 C7 C20 105.7(2) . .
C8 C7 H7 113.0 . .
C6 C7 H7 113.0 . .
C20 C7 H7 113.0 . .
C9 C8 C13 119.4(2) . .
C9 C8 C7 128.0(2) . .
C13 C8 C7 112.5(2) . .
C8 C9 C10 120.0(3) . .
C8 C9 H9 120.0 . .
C10 C9 H9 120.0 . .
C11 C10 C9 120.1(3) . .
C11 C10 H10 120.0 . .
C9 C10 H10 120.0 . .
O2 C11 C10 118.5(3) . .
O2 C11 C12 121.1(3) . .
C10 C11 C12 120.4(3) . .
C13 C12 C11 119.1(3) . .
C13 C12 H12 120.4 . .
C11 C12 H12 120.4 . .
C12 C13 C8 121.0(2) . .
C12 C13 C14 126.0(2) . .
C8 C13 C14 113.0(2) . .
C1 C14 C13 105.09(19) . .
C1 C14 C15 105.6(2) . .
C13 C14 C15 106.8(2) . .
C1 C14 H14 112.9 . .
C13 C14 H14 112.9 . .
C15 C14 H14 112.9 . .
C16 C15 C20 121.1(3) . .
C16 C15 C14 125.9(2) . .
C20 C15 C14 112.9(2) . .
C15 C16 C17 119.3(2) . .
C15 C16 H16 120.4 . .
C17 C16 H16 120.4 . .
O3 C17 C18 118.3(3) . .
O3 C17 C16 122.0(3) . .
C18 C17 C16 119.7(3) . .
C17 C18 C19 120.4(3) . .
C17 C18 H18 119.8 . .
C19 C18 H18 119.8 . .
C20 C19 C18 120.5(3) . .
C20 C19 H19 119.8 . .
C18 C19 H19 119.8 . .
C19 C20 C15 119.0(3) . .
C19 C20 C7 127.7(2) . .
C15 C20 C7 113.2(3) . .
C21 N1 C25 116.1(3) . .
C28 N2 C29 115.9(3) . .
N1 C21 C22 123.7(3) . .
N1 C21 H21 118.1 . .
C22 C21 H21 118.1 . .
C21 C22 C23 120.0(3) . .
C21 C22 H22 120.0 . .
C23 C22 H22 120.0 . .
C24 C23 C22 116.2(3) . .
C24 C23 C26 122.6(3) . .
C22 C23 C26 121.2(3) . .
C25 C24 C23 119.8(3) . .
C25 C24 H24 120.1 . .
C23 C24 H24 120.1 . .
N1 C25 C24 124.2(3) . .
N1 C25 H25 117.9 . .
C24 C25 H25 117.9 . .
C30 C26 C27 116.5(3) . .
C30 C26 C23 121.9(3) . .
C27 C26 C23 121.6(3) . .
C28 C27 C26 119.4(3) . .
C28 C27 H27 120.3 . .
C26 C27 H27 120.3 . .
N2 C28 C27 124.4(3) . .
N2 C28 H28 117.8 . .
C27 C28 H28 117.8 . .
N2 C29 C30 123.5(3) . .
N2 C29 H29 118.2 . .
C30 C29 H29 118.2 . .
C29 C30 C26 120.2(3) . .
C29 C30 H30 119.9 . .
C26 C30 H30 119.9 . .
O4 C31 C32 121.3(2) . 2_655
O4 C31 C32 121.3(2) . .
C32 C31 C32 117.4(5) 2_655 .
C31 C32 H32A 109.5 . .
C31 C32 H32B 109.5 . .
H32A C32 H32B 109.5 . .
C31 C32 H32C 109.5 . .
H32A C32 H32C 109.5 . .
H32B C32 H32C 109.5 . .

loop_
_geom_bond_atom_site_label_1
_geom_bond_atom_site_label_2
_geom_bond_distance
_geom_bond_site_symmetry_2
O1 C3 1.370(4) .
O1 H1 0.8200 .
O2 C11 1.379(3) .
O2 H2 0.8200 .
O3 C17 1.369(3) .
O3 H3 0.8200 .
C1 C2 1.379(4) .
C1 C6 1.395(4) .
C1 C14 1.519(3) .
C2 C3 1.392(4) .
C2 H2A 0.9300 .
C3 C4 1.373(4) .
C4 C5 1.383(4) .
C4 H4 0.9300 .
C5 C6 1.373(4) .
C5 H5 0.9300 .
C6 C7 1.529(4) .
C7 C8 1.528(4) .
C7 C20 1.532(4) .
C7 H7 0.9800 .
C8 C9 1.379(4) .
C8 C13 1.406(4) .
C9 C10 1.395(4) .
C9 H9 0.9300 .
C10 C11 1.386(4) .
C10 H10 0.9300 .
C11 C12 1.394(4) .
C12 C13 1.377(4) .
C12 H12 0.9300 .
C13 C14 1.522(4) .
C14 C15 1.523(4) .
C14 H14 0.9800 .
C15 C16 1.381(3) .
C15 C20 1.390(4) .
C16 C17 1.400(4) .
C16 H16 0.9300 .
C17 C18 1.378(4) .
C18 C19 1.386(4) .
C18 H18 0.9300 .
C19 C20 1.380(4) .
C19 H19 0.9300 .
N1 C21 1.332(4) .
N1 C25 1.339(4) .
N2 C28 1.337(4) .
N2 C29 1.345(4) .
C21 C22 1.369(4) .
C21 H21 0.9300 .
C22 C23 1.398(4) .
C22 H22 0.9300 .
C23 C24 1.384(4) .
C23 C26 1.482(4) .
C24 C25 1.367(5) .
C24 H24 0.9300 .
C25 H25 0.9300 .
C26 C30 1.384(4) .
C26 C27 1.399(4) .
C27 C28 1.367(5) .
C27 H27 0.9300 .
C28 H28 0.9300 .
C29 C30 1.373(5) .
C29 H29 0.9300 .
C30 H30 0.9300 .
O4 C31 1.208(5) .
C31 C32 1.481(5) 2_655
C31 C32 1.481(5) .
C32 H32A 0.9600 .
C32 H32B 0.9600 .
C32 H32C 0.9600 .

loop_
_geom_torsion_atom_site_label_1
_geom_torsion_atom_site_label_2
_geom_torsion_atom_site_label_3
_geom_torsion_atom_site_label_4
_geom_torsion
C6 C1 C2 C3 0.3(4)
C14 C1 C2 C3 -178.7(3)
C1 C2 C3 O1 -179.1(3)
C1 C2 C3 C4 1.4(5)
O1 C3 C4 C5 178.8(3)
C2 C3 C4 C5 -1.7(5)
C3 C4 C5 C6 0.4(5)
C4 C5 C6 C1 1.3(5)
C4 C5 C6 C7 -179.8(3)
C2 C1 C6 C5 -1.7(4)
C14 C1 C6 C5 177.4(2)
C2 C1 C6 C7 179.3(3)
C14 C1 C6 C7 -1.6(3)
C5 C6 C7 C8 -121.2(3)
C1 C6 C7 C8 57.8(3)
C5 C6 C7 C20 126.4(3)
C1 C6 C7 C20 -54.7(3)
C6 C7 C8 C9 120.5(3)
C20 C7 C8 C9 -127.6(3)
C6 C7 C8 C13 -56.2(3)
C20 C7 C8 C13 55.7(3)
C13 C8 C9 C10 0.6(4)
C7 C8 C9 C10 -176.0(3)
C8 C9 C10 C11 0.6(4)
C9 C10 C11 O2 178.3(3)
C9 C10 C11 C12 -1.7(4)
O2 C11 C12 C13 -178.3(2)
C10 C11 C12 C13 1.8(4)
C11 C12 C13 C8 -0.6(4)
C11 C12 C13 C14 176.5(2)
C9 C8 C13 C12 -0.5(4)
C7 C8 C13 C12 176.5(2)
C9 C8 C13 C14 -178.0(2)
C7 C8 C13 C14 -1.0(3)
C2 C1 C14 C13 123.5(3)
C6 C1 C14 C13 -55.6(3)
C2 C1 C14 C15 -123.8(3)
C6 C1 C14 C15 57.1(3)
C12 C13 C14 C1 -120.5(3)
C8 C13 C14 C1 56.8(3)
C12 C13 C14 C15 127.7(3)
C8 C13 C14 C15 -55.0(3)
C1 C14 C15 C16 122.4(3)
C13 C14 C15 C16 -126.1(2)
C1 C14 C15 C20 -55.3(3)
C13 C14 C15 C20 56.2(3)
C20 C15 C16 C17 -0.3(4)
C14 C15 C16 C17 -177.8(2)
C15 C16 C17 O3 -179.8(2)
C15 C16 C17 C18 0.3(4)
O3 C17 C18 C19 179.9(2)
C16 C17 C18 C19 -0.2(4)
C17 C18 C19 C20 0.1(4)
C18 C19 C20 C15 -0.1(4)
C18 C19 C20 C7 178.8(3)
C16 C15 C20 C19 0.2(4)
C14 C15 C20 C19 178.0(2)
C16 C15 C20 C7 -178.8(2)
C14 C15 C20 C7 -1.0(3)
C8 C7 C20 C19 126.2(3)
C6 C7 C20 C19 -122.4(3)
C8 C7 C20 C15 -54.8(3)
C6 C7 C20 C15 56.5(3)
C25 N1 C21 C22 -1.2(4)
N1 C21 C22 C23 1.2(5)
C21 C22 C23 C24 -0.4(4)
C21 C22 C23 C26 -178.4(3)
C22 C23 C24 C25 -0.2(5)
C26 C23 C24 C25 177.7(3)
C21 N1 C25 C24 0.5(5)
C23 C24 C25 N1 0.2(5)
C24 C23 C26 C30 149.0(3)
C22 C23 C26 C30 -33.2(4)
C24 C23 C26 C27 -32.1(4)
C22 C23 C26 C27 145.7(3)
C30 C26 C27 C28 1.2(5)
C23 C26 C27 C28 -177.7(3)
C29 N2 C28 C27 1.1(5)
C26 C27 C28 N2 -2.0(5)
C28 N2 C29 C30 0.5(5)
N2 C29 C30 C26 -1.2(5)
C27 C26 C30 C29 0.3(4)
C23 C26 C30 C29 179.2(3)
